data_7036079
loop_
_publ_author_name
'Carter, Korey P.'
'Zulato, Cec\'ilia H F'
'Rodrigues, Emille M.'
'Pope, Simon J. A.'
'Sigoli, Fernando A.'
'Cahill, Christopher L.'

_publ_section_title
;
 Controlling dimensionality via a dual ligand strategy in
 Ln-thiophene-2,5-dicarboxylic acid-terpyridine coordination polymers.
;
_journal_issue 36
_journal_name_full 'Dalton transactions (Cambridge, England : 2003)'
_journal_page_first 15843
_journal_page_last 15854
_journal_paper_doi 10.1039/c5dt02596f
_journal_volume 44
_journal_year 2015
_chemical_formula_sum 'C48 H32 N6 O14 S3 Tm2'
_chemical_formula_weight 1350.83
_space_group_crystal_system triclinic
_space_group_IT_number 2
_space_group_name_Hall '-P 1'
_space_group_name_H-M_alt 'P -1'
_symmetry_cell_setting triclinic
_symmetry_Int_Tables_number 2
_symmetry_space_group_name_Hall '-P 1'
_symmetry_space_group_name_H-M 'P -1'
_atom_sites_solution_hydrogens geom
_audit_creation_method SHELXL-2014
_audit_update_record
;
2015-07-02 deposited with the CCDC.
2015-08-05 downloaded from the CCDC.
;
_cell_angle_alpha 108.997(11)
_cell_angle_beta 94.492(10)
_cell_angle_gamma 99.700(12)
_cell_formula_units_Z 2
_cell_length_a 11.1911(7)
_cell_length_b 14.1360(9)
_cell_length_c 16.1242(10)
_cell_measurement_reflns_used 34546
_cell_measurement_temperature 293(2)
_cell_measurement_theta_max 58.471
_cell_measurement_theta_min 4.340
_cell_volume 2353.0(3)
_computing_cell_refinement 'SAINT, Bruker-AXS'
_computing_data_collection 'APEX, Bruker-AXS'
_computing_data_reduction 'SAINT, Bruker-AXS'
_computing_molecular_graphics 'WINGX (Farrugia, 2012)'
_computing_publication_material 'Crystal Maker (Palmer, 2009)'
_computing_structure_refinement 'SHELXL-2014 (Sheldrick, 2014)'
_computing_structure_solution 'SIR92 (Gualardi, 1994)'
_diffrn_ambient_temperature 293(2)
_diffrn_measured_fraction_theta_full 1.000
_diffrn_measured_fraction_theta_max 0.983
_diffrn_measurement_device_type 'Bruker APEX II CCD'
_diffrn_measurement_method 'omega scans'
_diffrn_radiation_probe x-ray
_diffrn_radiation_type MoK\a
_diffrn_radiation_wavelength 0.71073
_diffrn_reflns_av_R_equivalents 0.0192
_diffrn_reflns_av_unetI/netI 0.0207
_diffrn_reflns_laue_measured_fraction_full 1.000
_diffrn_reflns_laue_measured_fraction_max 0.983
_diffrn_reflns_limit_h_max 15
_diffrn_reflns_limit_h_min -15
_diffrn_reflns_limit_k_max 19
_diffrn_reflns_limit_k_min -19
_diffrn_reflns_limit_l_max 22
_diffrn_reflns_limit_l_min -21
_diffrn_reflns_number 34531
_diffrn_reflns_point_group_measured_fraction_full 1.000
_diffrn_reflns_point_group_measured_fraction_max 0.983
_diffrn_reflns_theta_full 25.500
_diffrn_reflns_theta_max 29.235
_diffrn_reflns_theta_min 1.349
_diffrn_source 'fine-focus sealed tube'
_exptl_absorpt_coefficient_mu 3.956
_exptl_absorpt_correction_T_max 0.7458
_exptl_absorpt_correction_T_min 0.6423
_exptl_absorpt_correction_type empirical
_exptl_absorpt_process_details 'SADABS, Bruker-AXS (2008)'
_exptl_crystal_colour Colorless
_exptl_crystal_density_diffrn 1.907
_exptl_crystal_description Plate
_exptl_crystal_F_000 1320
_exptl_crystal_size_max 0.28
_exptl_crystal_size_mid 0.19
_exptl_crystal_size_min 0.15
_refine_diff_density_max 0.803
_refine_diff_density_min -0.671
_refine_diff_density_rms 0.079
_refine_ls_extinction_method none
_refine_ls_goodness_of_fit_ref 1.058
_refine_ls_hydrogen_treatment constr
_refine_ls_matrix_type full
_refine_ls_number_parameters 658
_refine_ls_number_reflns 12575
_refine_ls_number_restraints 0
_refine_ls_restrained_S_all 1.058
_refine_ls_R_factor_all 0.0189
_refine_ls_R_factor_gt 0.0165
_refine_ls_shift/su_max 0.005
_refine_ls_shift/su_mean 0.000
_refine_ls_structure_factor_coef Fsqd
_refine_ls_weighting_details 'w=1/[\s^2^(Fo^2^)+(0.0163P)^2^+1.1538P] where P=(Fo^2^+2Fc^2^)/3'
_refine_ls_weighting_scheme calc
_refine_ls_wR_factor_gt 0.0392
_refine_ls_wR_factor_ref 0.0404
_reflns_Friedel_coverage 0.000
_reflns_number_gt 11562
_reflns_number_total 12575
_reflns_threshold_expression 'I > 2\s(I)'
_cod_data_source_file c5dt02596f2.cif
_cod_data_source_block Compound_9
_cod_depositor_comments 'Adding full bibliography for 7036071--7036081.cif.'
_cod_database_code 7036079
_shelx_space_group_comment
;
The symmetry employed for this shelxl refinement is uniquely defined
by the following loop, which should always be used as a source of
symmetry information in preference to the above space-group names.
They are only intended as comments.
;
_shelxl_version_number 2013-4

loop_
_space_group_symop_operation_xyz
'x, y, z'
'-x, -y, -z'

loop_
_atom_site_label
_atom_site_type_symbol
_atom_site_fract_x
_atom_site_fract_y
_atom_site_fract_z
_atom_site_U_iso_or_equiv
_atom_site_adp_type
_atom_site_occupancy
_atom_site_site_symmetry_order
_atom_site_calc_flag
_atom_site_refinement_flags_posn
_atom_site_refinement_flags_adp
Tm1 Tm 0.56685(2) 0.20652(2) 0.54449(2) 0.01370(2) Uani 1 1 d . .
Tm2 Tm -0.09124(2) -0.20428(2) -0.05342(2) 0.01348(2) Uani 1 1 d . .
S1 S 1.05397(4) 0.28715(4) 0.58887(3) 0.02461(10) Uani 1 1 d . .
S2 S -0.57827(4) -0.29195(4) -0.08663(3) 0.02364(9) Uani 1 1 d . .
S3 S 0.27867(4) 0.06017(3) 0.26211(3) 0.02283(9) Uani 1 1 d . .
O3 O 0.37298(13) 0.22175(13) 0.54195(11) 0.0391(4) Uani 1 1 d . .
O7 O 0.10419(13) -0.21931(12) -0.04620(12) 0.0384(4) Uani 1 1 d . .
O2 O 0.78329(12) 0.26512(11) 0.59412(9) 0.0264(3) Uani 1 1 d . .
N6 N -0.07568(15) -0.29946(13) -0.21334(11) 0.0249(3) Uani 1 1 d . .
O6 O -0.30751(12) -0.27043(11) -0.09605(9) 0.0268(3) Uani 1 1 d . .
N3 N 0.55408(15) 0.29803(13) 0.70589(11) 0.0236(3) Uani 1 1 d . .
C40 C 0.36371(19) -0.12971(17) 0.01399(16) 0.0351(5) Uani 1 1 d . .
H40 H 0.3185 -0.0829 0.0434 0.042 Uiso 1 1 calc R U
O9 O 0.46382(12) 0.08383(10) 0.41601(9) 0.0244(3) Uani 1 1 d . .
C23 C -0.1991(2) -0.2407(2) 0.21266(16) 0.0429(6) Uani 1 1 d . .
H23 H -0.2113 -0.1949 0.2661 0.051 Uiso 1 1 calc R U
C19 C 1.11457(19) 0.12836(17) 0.48524(16) 0.0349(5) Uani 1 1 d . .
H19 H 1.1607 0.0827 0.4553 0.042 Uiso 1 1 calc R U
O11 O 0.00645(12) -0.06764(10) 0.06544(9) 0.0241(3) Uani 1 1 d . .
N2 N 0.60808(13) 0.39807(11) 0.59320(10) 0.0192(3) Uani 1 1 d . .
O5 O -0.25046(12) -0.12026(11) 0.00964(10) 0.0287(3) Uani 1 1 d . .
O10 O 0.56595(13) 0.08125(10) 0.59981(9) 0.0251(3) Uani 1 1 d . .
O12 O 0.11044(13) 0.09321(10) 0.12422(9) 0.0269(3) Uani 1 1 d . .
C2 C 0.6866(3) 0.2520(2) 0.28538(16) 0.0456(6) Uani 1 1 d . .
H2 H 0.6955 0.2067 0.2307 0.055 Uiso 1 1 calc R U
C29 C -0.1355(3) -0.60096(17) -0.13509(18) 0.0453(6) Uani 1 1 d . .
H29 H -0.1392 -0.6706 -0.1484 0.054 Uiso 1 1 calc R U
N5 N -0.12223(13) -0.39372(11) -0.09537(10) 0.0190(3) Uani 1 1 d . .
C35 C -0.0345(3) -0.3004(2) -0.35763(16) 0.0470(6) Uani 1 1 d . .
H35 H -0.0152 -0.2638 -0.3951 0.056 Uiso 1 1 calc R U
C25 C -0.2007(2) -0.40948(19) 0.11854(17) 0.0398(5) Uani 1 1 d . .
H25 H -0.2136 -0.4794 0.1079 0.048 Uiso 1 1 calc R U
C24 C -0.2193(3) -0.3434(2) 0.19814(17) 0.0464(6) Uani 1 1 d . .
H24 H -0.2456 -0.3683 0.2418 0.056 Uiso 1 1 calc R U
C13 C 0.5408(3) 0.3985(2) 0.88338(16) 0.0484(7) Uani 1 1 d . .
H13 H 0.5386 0.4324 0.9431 0.058 Uiso 1 1 calc R U
C15 C 0.5276(2) 0.24700(18) 0.76154(15) 0.0349(5) Uani 1 1 d . .
H15 H 0.5135 0.1760 0.7392 0.042 Uiso 1 1 calc R U
C8 C 0.6290(2) 0.60766(16) 0.63909(17) 0.0371(5) Uani 1 1 d . .
H8 H 0.6342 0.6777 0.6540 0.044 Uiso 1 1 calc R U
C4 C 0.7086(2) 0.42016(18) 0.38701(16) 0.0368(5) Uani 1 1 d . .
H4 H 0.7329 0.4905 0.4018 0.044 Uiso 1 1 calc R U
O1 O 0.72689(12) 0.12214(11) 0.47946(10) 0.0316(3) Uani 1 1 d . .
C3 C 0.7248(2) 0.3552(2) 0.30599(16) 0.0437(6) Uani 1 1 d . .
H3 H 0.7612 0.3811 0.2658 0.052 Uiso 1 1 calc R U
N4 N -0.14149(15) -0.26923(12) 0.06787(11) 0.0243(3) Uani 1 1 d . .
C34 C -0.0489(3) -0.4046(2) -0.38682(16) 0.0509(7) Uani 1 1 d . .
H34 H -0.0411 -0.4401 -0.4452 0.061 Uiso 1 1 calc R U
C30 C -0.1184(2) -0.55818(16) -0.19950(16) 0.0364(5) Uani 1 1 d . .
H30 H -0.1126 -0.5985 -0.2569 0.044 Uiso 1 1 calc R U
C47 C 0.30872(16) -0.03067(13) 0.30607(12) 0.0189(3) Uani 1 1 d . .
O4 O 0.32028(13) 0.36530(12) 0.62305(11) 0.0336(3) Uani 1 1 d . .
N1 N 0.61999(16) 0.27796(13) 0.42734(11) 0.0263(3) Uani 1 1 d . .
C45 C 0.1480(2) -0.11997(15) 0.19445(14) 0.0326(5) Uani 1 1 d . .
H45 H 0.0895 -0.1765 0.1586 0.039 Uiso 1 1 calc R U
OW1 O 0.2068(3) 0.9439(2) 0.8431(2) 0.1197(12) Uani 1 1 d . .
C37 C -0.33356(16) -0.19389(15) -0.03916(13) 0.0212(4) Uani 1 1 d . .
C16 C 0.80952(16) 0.19102(15) 0.53380(13) 0.0224(4) Uani 1 1 d . .
C20 C 0.16456(17) 0.22313(16) 0.54467(14) 0.0246(4) Uani 1 1 d . .
C14 C 0.5202(3) 0.2944(2) 0.85039(16) 0.0453(6) Uani 1 1 d . .
H14 H 0.5017 0.2561 0.8867 0.054 Uiso 1 1 calc R U
O8 O 0.15547(13) -0.36724(11) -0.11989(11) 0.0343(3) Uani 1 1 d . .
C5 C 0.65555(18) 0.37956(15) 0.44683(13) 0.0244(4) Uani 1 1 d . .
C7 C 0.6443(2) 0.55005(16) 0.55555(16) 0.0333(5) Uani 1 1 d . .
H7 H 0.6603 0.5804 0.5132 0.040 Uiso 1 1 calc R U
C43 C 0.08770(16) 0.00122(13) 0.11921(11) 0.0171(3) Uani 1 1 d . .
C41 C 0.31230(16) -0.22606(15) -0.04298(13) 0.0235(4) Uani 1 1 d . .
C44 C 0.16174(16) -0.02658(13) 0.18527(12) 0.0196(3) Uani 1 1 d . .
C6 C 0.63566(17) 0.44523(14) 0.53498(13) 0.0228(4) Uani 1 1 d . .
C10 C 0.59511(16) 0.45533(14) 0.67573(13) 0.0219(4) Uani 1 1 d . .
C42 C 0.18036(16) -0.27662(15) -0.07274(13) 0.0227(4) Uani 1 1 d . .
C36 C -0.0494(2) -0.25130(19) -0.27100(15) 0.0379(5) Uani 1 1 d . .
H36 H -0.0408 -0.1806 -0.2514 0.045 Uiso 1 1 calc R U
C9 C 0.6057(2) 0.56121(16) 0.70104(15) 0.0324(5) Uani 1 1 d . .
H9 H 0.5973 0.5996 0.7585 0.039 Uiso 1 1 calc R U
C31 C -0.10987(17) -0.45304(14) -0.17707(13) 0.0226(4) Uani 1 1 d . .
C48 C 0.40955(15) -0.00732(13) 0.38044(11) 0.0170(3) Uani 1 1 d . .
C33 C -0.0748(2) -0.45647(19) -0.32955(15) 0.0404(6) Uani 1 1 d . .
H33 H -0.0848 -0.5273 -0.3487 0.048 Uiso 1 1 calc R U
C32 C -0.08595(17) -0.40155(15) -0.24231(13) 0.0236(4) Uani 1 1 d . .
C27 C -0.14316(17) -0.43748(14) -0.03385(13) 0.0237(4) Uani 1 1 d . .
C22 C -0.1601(2) -0.20646(18) 0.14630(14) 0.0334(5) Uani 1 1 d . .
H22 H -0.1462 -0.1366 0.1564 0.040 Uiso 1 1 calc R U
C28 C -0.1471(2) -0.54142(17) -0.05138(17) 0.0394(5) Uani 1 1 d . .
H28 H -0.1574 -0.5696 -0.0071 0.047 Uiso 1 1 calc R U
C11 C 0.56995(17) 0.40086(15) 0.73883(12) 0.0231(4) Uani 1 1 d . .
C21 C 0.29655(16) 0.27584(16) 0.57327(13) 0.0233(4) Uani 1 1 d . .
C1 C 0.6345(2) 0.21646(18) 0.34729(15) 0.0385(5) Uani 1 1 d . .
H1 H 0.6083 0.1463 0.3327 0.046 Uiso 1 1 calc R U
C26 C -0.16213(18) -0.37019(15) 0.05401(13) 0.0249(4) Uani 1 1 d . .
C39 C -0.50674(18) -0.10899(17) 0.02330(16) 0.0334(5) Uani 1 1 d . .
H39 H -0.4572 -0.0477 0.0604 0.040 Uiso 1 1 calc R U
C17 C 0.93923(16) 0.18600(15) 0.52673(13) 0.0237(4) Uani 1 1 d . .
C38 C -0.46266(16) -0.18968(15) -0.02866(13) 0.0224(4) Uani 1 1 d . .
C46 C 0.23088(19) -0.12264(15) 0.26354(14) 0.0316(5) Uani 1 1 d . .
H46 H 0.2325 -0.1806 0.2786 0.038 Uiso 1 1 calc R U
C18 C 0.98487(18) 0.10677(17) 0.47387(16) 0.0337(5) Uani 1 1 d . .
H18 H 0.9363 0.0460 0.4351 0.040 Uiso 1 1 calc R U
C12 C 0.5647(2) 0.45320(19) 0.82752(15) 0.0384(5) Uani 1 1 d . .
H12 H 0.5772 0.5242 0.8489 0.046 Uiso 1 1 calc R U
OW2 O 0.7112(4) 0.9709(3) 0.3085(3) 0.210(3) Uani 1 1 d . .

loop_
_atom_site_aniso_label
_atom_site_aniso_U_11
_atom_site_aniso_U_22
_atom_site_aniso_U_33
_atom_site_aniso_U_23
_atom_site_aniso_U_13
_atom_site_aniso_U_12
Tm1 0.01005(4) 0.01449(4) 0.01534(4) 0.00384(3) 0.00013(3) 0.00263(3)
Tm2 0.01065(4) 0.01295(4) 0.01601(4) 0.00415(3) 0.00045(3) 0.00254(3)
S1 0.0137(2) 0.0297(2) 0.0282(2) 0.0056(2) 0.00360(17) 0.00712(18)
S2 0.01354(19) 0.0261(2) 0.0283(2) 0.00452(19) 0.00260(17) 0.00582(17)
S3 0.0254(2) 0.0148(2) 0.0243(2) 0.00732(17) -0.01050(18) -0.00139(16)
O3 0.0142(7) 0.0456(10) 0.0486(10) 0.0022(8) 0.0037(6) 0.0110(6)
O7 0.0134(6) 0.0388(9) 0.0528(10) 0.0004(8) 0.0028(6) 0.0093(6)
O2 0.0153(6) 0.0286(7) 0.0298(7) 0.0023(6) 0.0030(5) 0.0058(5)
N6 0.0293(9) 0.0250(8) 0.0202(8) 0.0057(7) 0.0060(7) 0.0084(7)
O6 0.0155(6) 0.0271(7) 0.0301(7) -0.0003(6) 0.0014(5) 0.0045(5)
N3 0.0253(8) 0.0256(8) 0.0204(8) 0.0068(7) 0.0051(6) 0.0085(7)
C40 0.0185(9) 0.0295(11) 0.0506(14) 0.0018(10) 0.0081(9) 0.0100(8)
O9 0.0256(7) 0.0190(7) 0.0217(7) 0.0037(5) -0.0082(5) -0.0019(5)
C23 0.0498(15) 0.0552(16) 0.0246(11) 0.0138(11) 0.0107(10) 0.0112(12)
C19 0.0197(10) 0.0340(12) 0.0479(14) 0.0056(10) 0.0089(9) 0.0123(8)
O11 0.0225(7) 0.0215(7) 0.0222(7) 0.0034(5) -0.0079(5) 0.0017(5)
N2 0.0153(7) 0.0181(7) 0.0219(8) 0.0045(6) 0.0004(6) 0.0034(6)
O5 0.0149(6) 0.0258(7) 0.0357(8) -0.0014(6) 0.0017(6) 0.0036(5)
O10 0.0294(7) 0.0228(7) 0.0237(7) 0.0103(6) -0.0055(6) 0.0066(6)
O12 0.0373(8) 0.0172(7) 0.0248(7) 0.0086(6) -0.0057(6) 0.0034(6)
C2 0.0661(18) 0.0474(15) 0.0255(11) 0.0129(11) 0.0175(12) 0.0118(13)
C29 0.0638(17) 0.0166(10) 0.0503(15) 0.0070(10) -0.0051(13) 0.0100(10)
N5 0.0155(7) 0.0158(7) 0.0240(8) 0.0056(6) 0.0001(6) 0.0027(5)
C35 0.0604(17) 0.0583(17) 0.0288(12) 0.0187(12) 0.0174(12) 0.0174(14)
C25 0.0479(14) 0.0382(13) 0.0424(13) 0.0258(11) 0.0113(11) 0.0066(11)
C24 0.0508(15) 0.0608(17) 0.0376(13) 0.0303(13) 0.0141(12) 0.0079(13)
C13 0.0651(18) 0.0582(17) 0.0222(11) 0.0072(11) 0.0147(11) 0.0232(14)
C15 0.0473(13) 0.0341(12) 0.0306(11) 0.0154(10) 0.0141(10) 0.0158(10)
C8 0.0415(13) 0.0172(10) 0.0477(14) 0.0057(9) 0.0008(11) 0.0065(9)
C4 0.0437(13) 0.0326(12) 0.0384(12) 0.0192(10) 0.0093(10) 0.0034(10)
O1 0.0157(6) 0.0328(8) 0.0367(8) -0.0006(7) 0.0023(6) 0.0053(6)
C3 0.0535(15) 0.0522(16) 0.0342(13) 0.0260(12) 0.0160(11) 0.0076(12)
N4 0.0268(8) 0.0243(8) 0.0212(8) 0.0085(7) 0.0032(6) 0.0023(6)
C34 0.0644(18) 0.0633(18) 0.0234(11) 0.0036(12) 0.0177(12) 0.0262(15)
C30 0.0436(13) 0.0195(10) 0.0377(12) -0.0014(9) -0.0013(10) 0.0093(9)
C47 0.0200(8) 0.0157(8) 0.0194(8) 0.0061(7) -0.0045(7) 0.0032(6)
O4 0.0225(7) 0.0312(8) 0.0470(9) 0.0133(7) 0.0059(7) 0.0050(6)
N1 0.0331(9) 0.0242(8) 0.0211(8) 0.0083(7) 0.0054(7) 0.0030(7)
C45 0.0345(11) 0.0157(9) 0.0386(12) 0.0071(8) -0.0211(9) -0.0027(8)
OW1 0.116(3) 0.083(2) 0.119(3) -0.0246(18) 0.002(2) 0.0355(18)
C37 0.0123(8) 0.0250(9) 0.0272(10) 0.0094(8) 0.0026(7) 0.0051(7)
C16 0.0140(8) 0.0258(10) 0.0292(10) 0.0111(8) 0.0034(7) 0.0057(7)
C20 0.0147(8) 0.0323(10) 0.0299(10) 0.0116(8) 0.0067(7) 0.0100(7)
C14 0.0598(17) 0.0564(16) 0.0296(12) 0.0214(12) 0.0174(12) 0.0207(13)
O8 0.0210(7) 0.0279(8) 0.0508(10) 0.0109(7) 0.0025(7) 0.0037(6)
C5 0.0235(9) 0.0274(10) 0.0251(10) 0.0133(8) 0.0026(7) 0.0045(8)
C7 0.0374(12) 0.0223(10) 0.0421(13) 0.0154(9) 0.0021(10) 0.0046(9)
C43 0.0179(8) 0.0176(8) 0.0158(8) 0.0048(7) 0.0007(6) 0.0062(6)
C41 0.0127(8) 0.0302(10) 0.0299(10) 0.0110(8) 0.0059(7) 0.0076(7)
C44 0.0199(8) 0.0167(8) 0.0182(8) 0.0029(7) -0.0057(7) 0.0031(7)
C6 0.0196(9) 0.0204(9) 0.0273(10) 0.0088(8) 0.0008(7) 0.0017(7)
C10 0.0167(8) 0.0217(9) 0.0235(9) 0.0031(7) -0.0005(7) 0.0049(7)
C42 0.0134(8) 0.0287(10) 0.0284(10) 0.0127(8) 0.0034(7) 0.0045(7)
C36 0.0524(15) 0.0365(13) 0.0299(11) 0.0144(10) 0.0137(10) 0.0132(11)
C9 0.0318(11) 0.0233(10) 0.0338(11) -0.0014(9) 0.0006(9) 0.0078(8)
C31 0.0184(8) 0.0191(9) 0.0255(9) 0.0018(7) -0.0015(7) 0.0053(7)
C48 0.0158(8) 0.0186(8) 0.0155(8) 0.0050(7) -0.0004(6) 0.0033(6)
C33 0.0494(14) 0.0382(13) 0.0275(11) -0.0009(10) 0.0070(10) 0.0170(11)
C32 0.0200(9) 0.0260(10) 0.0211(9) 0.0018(8) 0.0011(7) 0.0083(7)
C27 0.0209(9) 0.0204(9) 0.0294(10) 0.0103(8) -0.0012(7) 0.0020(7)
C22 0.0410(12) 0.0320(11) 0.0250(10) 0.0073(9) 0.0079(9) 0.0053(9)
C28 0.0519(14) 0.0231(11) 0.0441(14) 0.0174(10) -0.0032(11) 0.0032(10)
C11 0.0195(9) 0.0259(10) 0.0209(9) 0.0027(7) 0.0013(7) 0.0078(7)
C21 0.0151(8) 0.0325(11) 0.0269(10) 0.0155(8) 0.0047(7) 0.0059(7)
C1 0.0568(15) 0.0303(12) 0.0254(11) 0.0068(9) 0.0120(10) 0.0040(10)
C26 0.0228(9) 0.0263(10) 0.0279(10) 0.0143(8) 0.0014(8) 0.0021(7)
C39 0.0187(9) 0.0270(11) 0.0459(13) 0.0006(9) 0.0047(9) 0.0051(8)
C17 0.0121(8) 0.0289(10) 0.0311(10) 0.0112(8) 0.0037(7) 0.0047(7)
C38 0.0124(8) 0.0265(10) 0.0282(10) 0.0090(8) 0.0037(7) 0.0045(7)
C46 0.0345(11) 0.0170(9) 0.0391(12) 0.0125(9) -0.0182(9) -0.0014(8)
C18 0.0180(9) 0.0283(11) 0.0477(13) 0.0036(10) 0.0039(9) 0.0053(8)
C12 0.0462(14) 0.0373(13) 0.0247(11) -0.0010(9) 0.0070(10) 0.0127(10)
OW2 0.149(4) 0.122(3) 0.241(5) -0.095(3) 0.002(4) 0.039(3)

loop_
_atom_type_symbol
_atom_type_description
_atom_type_scat_dispersion_real
_atom_type_scat_dispersion_imag
_atom_type_scat_source
C C 0.0033 0.0016 'International Tables Vol C Tables 4.2.6.8 and 6.1.1.4'
H H 0.0000 0.0000 'International Tables Vol C Tables 4.2.6.8 and 6.1.1.4'
N N 0.0061 0.0033 'International Tables Vol C Tables 4.2.6.8 and 6.1.1.4'
O O 0.0106 0.0060 'International Tables Vol C Tables 4.2.6.8 and 6.1.1.4'
S S 0.1246 0.1234 'International Tables Vol C Tables 4.2.6.8 and 6.1.1.4'
Tm Tm -0.3139 5.2483 'International Tables Vol C Tables 4.2.6.8 and 6.1.1.4'

loop_
_geom_angle_atom_site_label_1
_geom_angle_atom_site_label_2
_geom_angle_atom_site_label_3
_geom_angle
_geom_angle_site_symmetry_1
_geom_angle_site_symmetry_3
O3 Tm1 O10 101.44(6) . .
O3 Tm1 O9 74.12(6) . .
O10 Tm1 O9 86.89(5) . .
O3 Tm1 O2 154.23(5) . .
O10 Tm1 O2 90.01(5) . .
O9 Tm1 O2 130.06(5) . .
O3 Tm1 O1 150.98(5) . .
O10 Tm1 O1 76.04(5) . .
O9 Tm1 O1 76.86(5) . .
O2 Tm1 O1 54.17(5) . .
O3 Tm1 N1 98.59(6) . .
O10 Tm1 N1 148.81(5) . .
O9 Tm1 N1 75.88(5) . .
O2 Tm1 N1 81.93(6) . .
O1 Tm1 N1 74.84(6) . .
O3 Tm1 N2 83.40(6) . .
O10 Tm1 N2 140.67(5) . .
O9 Tm1 N2 131.12(5) . .
O2 Tm1 N2 73.39(5) . .
O1 Tm1 N2 117.21(5) . .
N1 Tm1 N2 65.18(5) . .
O3 Tm1 N3 77.24(6) . .
O10 Tm1 N3 78.44(5) . .
O9 Tm1 N3 144.39(5) . .
O2 Tm1 N3 82.66(5) . .
O1 Tm1 N3 128.95(5) . .
N1 Tm1 N3 129.63(5) . .
N2 Tm1 N3 64.47(5) . .
O3 Tm1 C16 174.95(6) . .
O10 Tm1 C16 82.64(5) . .
O9 Tm1 C16 103.32(6) . .
O2 Tm1 C16 27.21(5) . .
O1 Tm1 C16 26.97(5) . .
N1 Tm1 C16 76.47(6) . .
N2 Tm1 C16 95.36(5) . .
N3 Tm1 C16 106.68(6) . .
O7 Tm2 O12 106.96(6) . 2
O7 Tm2 O11 75.68(5) . .
O12 Tm2 O11 87.09(5) 2 .
O7 Tm2 O6 153.44(5) . .
O12 Tm2 O6 87.68(5) 2 .
O11 Tm2 O6 128.24(5) . .
O7 Tm2 O5 150.02(5) . .
O12 Tm2 O5 75.27(5) 2 .
O11 Tm2 O5 74.59(5) . .
O6 Tm2 O5 54.34(5) . .
O7 Tm2 N4 96.74(6) . .
O12 Tm2 N4 149.31(5) 2 .
O11 Tm2 N4 80.05(5) . .
O6 Tm2 N4 78.94(5) . .
O5 Tm2 N4 74.48(5) . .
O7 Tm2 N5 80.90(6) . .
O12 Tm2 N5 136.30(5) 2 .
O11 Tm2 N5 135.49(5) . .
O6 Tm2 N5 73.41(5) . .
O5 Tm2 N5 118.83(5) . .
N4 Tm2 N5 65.66(5) . .
O7 Tm2 N6 77.90(6) . .
O12 Tm2 N6 74.80(5) 2 .
O11 Tm2 N6 141.79(5) . .
O6 Tm2 N6 85.06(5) . .
O5 Tm2 N6 129.75(5) . .
N4 Tm2 N6 130.40(5) . .
N5 Tm2 N6 64.80(5) . .
O7 Tm2 C37 171.15(6) . .
O12 Tm2 C37 81.00(6) 2 .
O11 Tm2 C37 101.34(5) . .
O6 Tm2 C37 27.20(5) . .
O5 Tm2 C37 27.16(5) . .
N4 Tm2 C37 74.48(6) . .
N5 Tm2 C37 96.06(5) . .
N6 Tm2 C37 108.44(6) . .
C17 S1 C20 91.56(10) . 1_655
C38 S2 C41 91.58(9) . 1_455
C47 S3 C44 91.68(9) . .
C21 O3 Tm1 147.49(14) . .
C42 O7 Tm2 146.77(14) . .
C16 O2 Tm1 92.86(11) . .
C32 N6 C36 117.29(18) . .
C32 N6 Tm2 120.19(13) . .
C36 N6 Tm2 122.38(14) . .
C37 O6 Tm2 92.61(11) . .
C11 N3 C15 117.26(17) . .
C11 N3 Tm1 120.80(13) . .
C15 N3 Tm1 121.90(14) . .
C41 C40 C39 112.63(18) . 1_655
C48 O9 Tm1 145.39(12) . .
C24 C23 C22 118.6(2) . .
C20 C19 C18 112.82(18) 1_655 .
C43 O11 Tm2 162.43(13) . .
C6 N2 C10 118.53(16) . .
C6 N2 Tm1 120.08(12) . .
C10 N2 Tm1 121.24(12) . .
C37 O5 Tm2 92.02(11) . .
C48 O10 Tm1 164.02(13) 2_656 .
C43 O12 Tm2 145.92(12) . 2
C3 C2 C1 118.7(2) . .
C28 C29 C30 120.2(2) . .
C31 N5 C27 118.72(16) . .
C31 N5 Tm2 121.29(12) . .
C27 N5 Tm2 119.82(12) . .
C34 C35 C36 118.1(2) . .
C24 C25 C26 119.1(2) . .
C23 C24 C25 119.5(2) . .
C14 C13 C12 119.5(2) . .
N3 C15 C14 123.6(2) . .
C7 C8 C9 119.7(2) . .
C3 C4 C5 119.5(2) . .
C16 O1 Tm1 91.75(11) . .
C2 C3 C4 119.1(2) . .
C26 N4 C22 117.85(18) . .
C26 N4 Tm2 120.60(13) . .
C22 N4 Tm2 121.26(14) . .
C35 C34 C33 119.7(2) . .
C29 C30 C31 118.6(2) . .
C46 C47 C48 126.63(16) . .
C46 C47 S3 111.34(13) . .
C48 C47 S3 122.02(13) . .
C5 N1 C1 117.78(18) . .
C5 N1 Tm1 120.70(13) . .
C1 N1 Tm1 120.53(14) . .
C44 C45 C46 113.40(17) . .
O6 C37 O5 120.98(16) . .
O6 C37 C38 120.14(17) . .
O5 C37 C38 118.89(17) . .
O6 C37 Tm2 60.19(9) . .
O5 C37 Tm2 60.82(9) . .
C38 C37 Tm2 177.84(14) . .
O1 C16 O2 121.19(17) . .
O1 C16 C17 119.35(18) . .
O2 C16 C17 119.46(17) . .
O1 C16 Tm1 61.29(10) . .
O2 C16 Tm1 59.93(9) . .
C17 C16 Tm1 177.80(14) . .
C19 C20 C21 129.48(18) 1_455 .
C19 C20 S1 111.71(14) 1_455 1_455
C21 C20 S1 118.79(15) . 1_455
C13 C14 C15 118.4(2) . .
N1 C5 C4 121.5(2) . .
N1 C5 C6 116.34(17) . .
C4 C5 C6 122.12(19) . .
C8 C7 C6 118.9(2) . .
O11 C43 O12 125.53(16) . .
O11 C43 C44 117.58(16) . .
O12 C43 C44 116.85(15) . .
C40 C41 C42 129.59(18) . .
C40 C41 S2 111.65(14) . 1_655
C42 C41 S2 118.71(15) . 1_655
C45 C44 C43 126.39(16) . .
C45 C44 S3 111.04(13) . .
C43 C44 S3 122.57(13) . .
N2 C6 C7 122.24(19) . .
N2 C6 C5 116.35(16) . .
C7 C6 C5 121.40(18) . .
N2 C10 C9 121.85(19) . .
N2 C10 C11 116.76(16) . .
C9 C10 C11 121.40(18) . .
O8 C42 O7 126.55(18) . .
O8 C42 C41 118.09(17) . .
O7 C42 C41 115.35(17) . .
N6 C36 C35 123.9(2) . .
C8 C9 C10 118.7(2) . .
N5 C31 C30 121.83(19) . .
N5 C31 C32 116.85(16) . .
C30 C31 C32 121.32(19) . .
O9 C48 O10 125.86(16) . 2_656
O9 C48 C47 117.07(15) . .
O10 C48 C47 117.06(15) 2_656 .
C34 C33 C32 119.1(2) . .
N6 C32 C33 121.9(2) . .
N6 C32 C31 116.71(16) . .
C33 C32 C31 121.42(19) . .
N5 C27 C28 121.9(2) . .
N5 C27 C26 116.94(16) . .
C28 C27 C26 121.15(19) . .
N4 C22 C23 123.1(2) . .
C29 C28 C27 118.6(2) . .
N3 C11 C12 122.0(2) . .
N3 C11 C10 116.38(16) . .
C12 C11 C10 121.62(19) . .
O4 C21 O3 126.63(18) . .
O4 C21 C20 118.20(17) . .
O3 C21 C20 115.17(18) . .
N1 C1 C2 123.4(2) . .
N4 C26 C25 121.8(2) . .
N4 C26 C27 116.49(17) . .
C25 C26 C27 121.72(19) . .
C38 C39 C40 112.25(19) . 1_455
C18 C17 C16 127.69(19) . .
C18 C17 S1 111.77(14) . .
C16 C17 S1 120.54(15) . .
C39 C38 C37 127.33(18) . .
C39 C38 S2 111.87(14) . .
C37 C38 S2 120.78(14) . .
C47 C46 C45 112.54(17) . .
C17 C18 C19 112.14(19) . .
C13 C12 C11 119.2(2) . .

loop_
_geom_bond_atom_site_label_1
_geom_bond_atom_site_label_2
_geom_bond_distance
_geom_bond_site_symmetry_2
Tm1 O3 2.2146(14) .
Tm1 O10 2.2260(13) .
Tm1 O9 2.2894(13) .
Tm1 O2 2.4046(13) .
Tm1 O1 2.4351(14) .
Tm1 N1 2.4814(16) .
Tm1 N2 2.5099(15) .
Tm1 N3 2.5289(16) .
Tm1 C16 2.7752(18) .
Tm2 O7 2.2305(14) .
Tm2 O12 2.2488(13) 2
Tm2 O11 2.2692(13) .
Tm2 O6 2.4006(13) .
Tm2 O5 2.4145(13) .
Tm2 N4 2.4801(16) .
Tm2 N5 2.4941(15) .
Tm2 N6 2.5260(16) .
Tm2 C37 2.7637(17) .
S1 C17 1.716(2) .
S1 C20 1.7189(19) 1_655
S2 C38 1.714(2) .
S2 C41 1.7192(19) 1_455
S3 C47 1.7219(18) .
S3 C44 1.7226(18) .
O3 C21 1.268(2) .
O7 C42 1.277(2) .
O2 C16 1.271(2) .
N6 C32 1.346(2) .
N6 C36 1.342(3) .
O6 C37 1.265(2) .
N3 C11 1.350(2) .
N3 C15 1.343(3) .
C40 C41 1.367(3) .
C40 C39 1.416(3) 1_655
O9 C48 1.249(2) .
C23 C24 1.369(4) .
C23 C22 1.381(3) .
C19 C20 1.362(3) 1_655
C19 C18 1.416(3) .
O11 C43 1.247(2) .
N2 C6 1.343(2) .
N2 C10 1.347(2) .
O5 C37 1.262(2) .
O10 C48 1.252(2) 2_656
O12 C43 1.257(2) .
O12 Tm2 2.2488(13) 2
C2 C3 1.369(4) .
C2 C1 1.381(3) .
C29 C28 1.368(4) .
C29 C30 1.372(4) .
N5 C31 1.344(2) .
N5 C27 1.345(2) .
C35 C34 1.368(4) .
C35 C36 1.380(3) .
C25 C24 1.375(4) .
C25 C26 1.394(3) .
C13 C14 1.364(4) .
C13 C12 1.379(4) .
C15 C14 1.386(3) .
C8 C7 1.370(3) .
C8 C9 1.381(3) .
C4 C3 1.377(3) .
C4 C5 1.396(3) .
O1 C16 1.259(2) .
N4 C26 1.347(2) .
N4 C22 1.343(3) .
C34 C33 1.373(4) .
C30 C31 1.395(3) .
C47 C46 1.365(3) .
C47 C48 1.492(2) .
O4 C21 1.227(3) .
N1 C5 1.347(3) .
N1 C1 1.341(3) .
C45 C44 1.360(3) .
C45 C46 1.407(3) .
C37 C38 1.477(2) .
C16 C17 1.477(2) .
C20 C19 1.362(3) 1_455
C20 C21 1.500(3) .
C20 S1 1.7189(19) 1_455
O8 C42 1.228(2) .
C5 C6 1.481(3) .
C7 C6 1.393(3) .
C43 C44 1.490(2) .
C41 C42 1.494(2) .
C41 S2 1.7192(19) 1_655
C10 C9 1.398(3) .
C10 C11 1.480(3) .
C31 C32 1.478(3) .
C48 O10 1.252(2) 2_656
C33 C32 1.395(3) .
C27 C28 1.395(3) .
C27 C26 1.481(3) .
C11 C12 1.391(3) .
C39 C38 1.371(3) .
C39 C40 1.416(3) 1_455
C17 C18 1.372(3) .
